data_4119948
loop_
_publ_author_name
'Joseph M. O'Connor'
'Kim K. Baldridge'
'Carmen L. V\'elez'
'Arnold L. Rheingold'
'Curtis E. Moore'

_publ_section_title
;
 Chemistry at the Alkyne-Carbene Intersection: A
 Metallacyclobutene-\h3-Vinylcarbene Equilibration
;
_journal_name_full 'Journal of the American Chemical Society'
_journal_page_first 8826
_journal_page_last 8829
_journal_paper_doi 10.1021/ja4039483
_journal_volume 135
_journal_year 2013
_chemical_formula_moiety 'C38 H40 Co O4 P S Si'
_chemical_formula_sum 'C38 H40 Co O4 P S Si'
_chemical_formula_weight 710.75
_chemical_name_systematic
;
 ?
;
_space_group_IT_number 14
_symmetry_cell_setting monoclinic
_symmetry_space_group_name_Hall '-P 2ybc'
_symmetry_space_group_name_H-M 'P 1 21/c 1'
_atom_sites_solution_hydrogens geom
_atom_sites_solution_primary direct
_atom_sites_solution_secondary difmap
_audit_creation_method SHELXL-97
_cell_angle_alpha 90.00
_cell_angle_beta 100.763(5)
_cell_angle_gamma 90.00
_cell_formula_units_Z 4
_cell_length_a 9.847(3)
_cell_length_b 18.614(5)
_cell_length_c 18.744(5)
_cell_measurement_reflns_used 7806
_cell_measurement_temperature 100(2)
_cell_measurement_theta_max 28.3
_cell_measurement_theta_min 1.6
_cell_volume 3375.2(16)
_computing_cell_refinement 'Bruker SHELL'
_computing_data_collection 'Bruker SHELL'
_computing_data_reduction 'Bruker SAINT'
_computing_molecular_graphics ORTEP-32
_computing_publication_material WINGX
_computing_structure_refinement 'SHELXL-97 (Sheldrick, 1997)'
_computing_structure_solution 'SHELXL-97 (Sheldrick, 1997)'
_diffrn_ambient_temperature 100(2)
_diffrn_measured_fraction_theta_full 0.999
_diffrn_measured_fraction_theta_max 0.932
_diffrn_radiation_monochromator graphite
_diffrn_radiation_source 'fine-focus sealed tube'
_diffrn_radiation_type MoK\a
_diffrn_radiation_wavelength 0.71073
_diffrn_reflns_av_R_equivalents 0.0671
_diffrn_reflns_av_sigmaI/netI 0.0732
_diffrn_reflns_limit_h_max 12
_diffrn_reflns_limit_h_min -12
_diffrn_reflns_limit_k_max 23
_diffrn_reflns_limit_k_min -24
_diffrn_reflns_limit_l_max 24
_diffrn_reflns_limit_l_min -23
_diffrn_reflns_number 28605
_diffrn_reflns_theta_full 25.00
_diffrn_reflns_theta_max 28.29
_diffrn_reflns_theta_min 1.56
_exptl_absorpt_coefficient_mu 0.694
_exptl_absorpt_correction_T_max 0.9863
_exptl_absorpt_correction_T_min 0.8971
_exptl_absorpt_correction_type multi-scan
_exptl_absorpt_process_details SADABS
_exptl_crystal_colour red
_exptl_crystal_density_diffrn 1.399
_exptl_crystal_description plate
_exptl_crystal_F_000 1488
_exptl_crystal_size_max 0.16
_exptl_crystal_size_mid 0.08
_exptl_crystal_size_min 0.02
_refine_diff_density_max 0.654
_refine_diff_density_min -0.338
_refine_diff_density_rms 0.080
_refine_ls_extinction_method none
_refine_ls_goodness_of_fit_ref 1.010
_refine_ls_hydrogen_treatment constr
_refine_ls_matrix_type full
_refine_ls_number_parameters 419
_refine_ls_number_reflns 7806
_refine_ls_number_restraints 0
_refine_ls_restrained_S_all 1.010
_refine_ls_R_factor_all 0.0760
_refine_ls_R_factor_gt 0.0459
_refine_ls_shift/su_max 0.001
_refine_ls_shift/su_mean 0.000
_refine_ls_structure_factor_coef Fsqd
_refine_ls_weighting_details 'calc w=1/[\s^2^(Fo^2^)+(0.0535P)^2^+0.0478P] where P=(Fo^2^+2Fc^2^)/3'
_refine_ls_weighting_scheme calc
_refine_ls_wR_factor_gt 0.1017
_refine_ls_wR_factor_ref 0.1139
_reflns_number_gt 5549
_reflns_number_total 7806
_reflns_threshold_expression >2sigma(I)
_cod_data_source_file ja4039483_si_002_2.cif
_cod_data_source_block rlh2045
_cod_original_sg_symbol_H-M 'P 21/c'
_cod_database_code 4119948

loop_
_symmetry_equiv_pos_as_xyz
'x, y, z'
'-x, y+1/2, -z+1/2'
'-x, -y, -z'
'x, -y-1/2, z-1/2'

loop_
_atom_site_label
_atom_site_type_symbol
_atom_site_fract_x
_atom_site_fract_y
_atom_site_fract_z
_atom_site_U_iso_or_equiv
_atom_site_adp_type
_atom_site_occupancy
_atom_site_symmetry_multiplicity
_atom_site_calc_flag
_atom_site_refinement_flags
C1 C 0.2728(3) 0.92323(13) 0.28153(13) 0.0208(5) Uani 1 1 d .
C2 C 0.2699(3) 0.90647(13) 0.21163(13) 0.0214(5) Uani 1 1 d .
C3 C 0.4238(2) 0.89330(14) 0.21319(13) 0.0223(5) Uani 1 1 d .
H3 H 0.4433 0.8429 0.2039 0.027 Uiso 1 1 calc R
C4 C 0.4871(3) 0.94240(14) 0.16790(14) 0.0242(6) Uani 1 1 d .
C5 C 0.6810(3) 0.96026(16) 0.10986(15) 0.0355(7) Uani 1 1 d .
H5A H 0.7800 0.9585 0.1275 0.043 Uiso 1 1 calc R
H5B H 0.6515 1.0100 0.1100 0.043 Uiso 1 1 calc R
C6 C 0.6477(3) 0.93076(18) 0.03364(16) 0.0435(8) Uani 1 1 d .
H6A H 0.6766 0.8815 0.0338 0.065 Uiso 1 1 calc R
H6B H 0.6954 0.9583 0.0027 0.065 Uiso 1 1 calc R
H6C H 0.5499 0.9337 0.0159 0.065 Uiso 1 1 calc R
C7 C 0.5370(3) 1.02242(14) 0.31580(15) 0.0307(6) Uani 1 1 d .
H7 H 0.5064 1.0529 0.2768 0.037 Uiso 1 1 calc R
C8 C 0.4767(3) 1.01449(13) 0.37823(15) 0.0304(6) Uani 1 1 d .
H8 H 0.4001 1.0394 0.3876 0.036 Uiso 1 1 calc R
C9 C 0.5523(3) 0.96274(14) 0.42347(14) 0.0277(6) Uani 1 1 d .
H9 H 0.5347 0.9473 0.4680 0.033 Uiso 1 1 calc R
C10 C 0.6608(3) 0.93813(14) 0.38908(14) 0.0269(6) Uani 1 1 d .
H10 H 0.7260 0.9033 0.4070 0.032 Uiso 1 1 calc R
C11 C 0.6521(3) 0.97564(14) 0.32346(14) 0.0278(6) Uani 1 1 d .
H11 H 0.7116 0.9706 0.2907 0.033 Uiso 1 1 calc R
C12 C 0.1016(3) 0.90994(13) 0.38897(13) 0.0218(5) Uani 1 1 d .
C13 C 0.0493(3) 0.84087(15) 0.38100(14) 0.0268(6) Uani 1 1 d .
H13 H 0.0357 0.8184 0.3359 0.032 Uiso 1 1 calc R
C14 C 0.0175(3) 0.80560(16) 0.44058(16) 0.0336(7) Uani 1 1 d .
H14 H -0.0170 0.7590 0.4360 0.040 Uiso 1 1 calc R
C15 C 0.0370(3) 0.83991(17) 0.50713(15) 0.0363(7) Uani 1 1 d .
H15 H 0.0134 0.8166 0.5470 0.044 Uiso 1 1 calc R
C16 C 0.0910(3) 0.90829(15) 0.51502(15) 0.0334(7) Uani 1 1 d .
H16 H 0.1054 0.9305 0.5602 0.040 Uiso 1 1 calc R
C17 C 0.1241(3) 0.94414(15) 0.45554(14) 0.0266(6) Uani 1 1 d .
H17 H 0.1607 0.9903 0.4605 0.032 Uiso 1 1 calc R
C18 C 0.2288(3) 0.87035(16) 0.05202(15) 0.0339(7) Uani 1 1 d .
H18A H 0.1627 0.8621 0.0082 0.051 Uiso 1 1 calc R
H18B H 0.2762 0.8263 0.0674 0.051 Uiso 1 1 calc R
H18C H 0.2944 0.9058 0.0432 0.051 Uiso 1 1 calc R
C19 C 0.0611(3) 0.99295(14) 0.09977(14) 0.0274(6) Uani 1 1 d .
H19A H -0.0171 0.9880 0.0609 0.041 Uiso 1 1 calc R
H19B H 0.1291 1.0232 0.0843 0.041 Uiso 1 1 calc R
H19C H 0.0320 1.0141 0.1411 0.041 Uiso 1 1 calc R
C20 C -0.0016(3) 0.83580(15) 0.12823(16) 0.0337(7) Uani 1 1 d .
H20A H -0.0570 0.8513 0.1624 0.051 Uiso 1 1 calc R
H20B H 0.0395 0.7901 0.1431 0.051 Uiso 1 1 calc R
H20C H -0.0587 0.8313 0.0810 0.051 Uiso 1 1 calc R
C21 C 0.6141(2) 0.75198(13) 0.32515(13) 0.0198(5) Uani 1 1 d .
C22 C 0.7064(2) 0.78457(14) 0.28770(13) 0.0212(5) Uani 1 1 d .
H22 H 0.7029 0.8339 0.2799 0.025 Uiso 1 1 calc R
C23 C 0.8043(3) 0.74316(14) 0.26191(13) 0.0257(6) Uani 1 1 d .
H23 H 0.8673 0.7652 0.2377 0.031 Uiso 1 1 calc R
C24 C 0.8089(3) 0.66976(14) 0.27188(14) 0.0279(6) Uani 1 1 d .
H24 H 0.8731 0.6423 0.2534 0.034 Uiso 1 1 calc R
C25 C 0.7179(3) 0.63736(14) 0.30931(15) 0.0297(6) Uani 1 1 d .
H25 H 0.7215 0.5879 0.3166 0.036 Uiso 1 1 calc R
C26 C 0.6213(3) 0.67799(14) 0.33612(14) 0.0261(6) Uani 1 1 d .
H26 H 0.5606 0.6558 0.3617 0.031 Uiso 1 1 calc R
C27 C 0.5086(3) 0.79528(12) 0.45258(13) 0.0194(5) Uani 1 1 d .
C28 C 0.6353(3) 0.77476(15) 0.49229(14) 0.0283(6) Uani 1 1 d .
H28 H 0.7055 0.7605 0.4683 0.034 Uiso 1 1 calc R
C29 C 0.6589(3) 0.77524(16) 0.56753(15) 0.0368(7) Uani 1 1 d .
H29 H 0.7448 0.7615 0.5935 0.044 Uiso 1 1 calc R
C30 C 0.5563(3) 0.79585(14) 0.60429(14) 0.0308(6) Uani 1 1 d .
H30 H 0.5723 0.7953 0.6548 0.037 Uiso 1 1 calc R
C31 C 0.4294(3) 0.81729(13) 0.56532(13) 0.0243(6) Uani 1 1 d .
H31 H 0.3598 0.8316 0.5896 0.029 Uiso 1 1 calc R
C32 C 0.4062(3) 0.81753(13) 0.49036(13) 0.0219(5) Uani 1 1 d .
H32 H 0.3210 0.8327 0.4646 0.026 Uiso 1 1 calc R
C33 C 0.3334(2) 0.74031(12) 0.32344(13) 0.0187(5) Uani 1 1 d .
C34 C 0.2775(3) 0.69759(14) 0.37149(14) 0.0283(6) Uani 1 1 d .
H34 H 0.3003 0.7065 0.4211 0.034 Uiso 1 1 calc R
C35 C 0.1881(3) 0.64184(15) 0.34602(15) 0.0326(7) Uani 1 1 d .
H35 H 0.1503 0.6141 0.3787 0.039 Uiso 1 1 calc R
C36 C 0.1546(3) 0.62719(14) 0.27258(15) 0.0269(6) Uani 1 1 d .
H36 H 0.0966 0.5889 0.2558 0.032 Uiso 1 1 calc R
C37 C 0.2076(3) 0.66956(14) 0.22461(14) 0.0278(6) Uani 1 1 d .
H37 H 0.1843 0.6605 0.1750 0.033 Uiso 1 1 calc R
C38 C 0.2952(3) 0.72548(14) 0.24950(14) 0.0272(6) Uani 1 1 d .
H38 H 0.3297 0.7540 0.2163 0.033 Uiso 1 1 calc R
O1 O 0.43737(19) 0.99853(10) 0.14205(9) 0.0300(4) Uani 1 1 d .
O2 O 0.61083(18) 0.91811(9) 0.15691(9) 0.0257(4) Uani 1 1 d .
O3 O 0.00418(19) 0.94403(11) 0.25531(10) 0.0358(5) Uani 1 1 d .
O4 O 0.1525(2) 1.03169(10) 0.33275(11) 0.0366(5) Uani 1 1 d .
Si1 Si 0.13709(7) 0.90308(4) 0.12474(4) 0.02301(17) Uani 1 1 d .
S1 S 0.12571(7) 0.95801(4) 0.31025(3) 0.02517(16) Uani 1 1 d .
Co1 Co 0.46811(3) 0.917815(17) 0.321981(17) 0.01932(10) Uani 1 1 d .
P1 P 0.47546(6) 0.80397(3) 0.35385(3) 0.01785(15) Uani 1 1 d .

loop_
_atom_site_aniso_label
_atom_site_aniso_U_11
_atom_site_aniso_U_22
_atom_site_aniso_U_33
_atom_site_aniso_U_23
_atom_site_aniso_U_13
_atom_site_aniso_U_12
C1 0.0219(13) 0.0194(12) 0.0220(13) 0.0023(10) 0.0063(10) 0.0025(10)
C2 0.0219(13) 0.0203(13) 0.0232(13) 0.0032(10) 0.0079(10) -0.0005(10)
C3 0.0209(13) 0.0252(13) 0.0213(13) -0.0013(11) 0.0047(10) 0.0005(11)
C4 0.0235(14) 0.0262(14) 0.0221(14) -0.0001(11) 0.0021(11) 0.0004(11)
C5 0.0291(16) 0.0391(17) 0.0427(18) 0.0073(14) 0.0181(13) -0.0024(13)
C6 0.048(2) 0.051(2) 0.0362(18) 0.0101(15) 0.0198(15) 0.0086(16)
C7 0.0430(17) 0.0176(13) 0.0283(15) 0.0004(11) -0.0017(13) -0.0071(12)
C8 0.0386(16) 0.0169(13) 0.0352(16) -0.0100(12) 0.0059(13) -0.0025(12)
C9 0.0419(17) 0.0200(13) 0.0199(13) -0.0048(11) 0.0026(12) -0.0073(12)
C10 0.0288(15) 0.0207(13) 0.0281(15) -0.0035(11) -0.0026(11) -0.0049(11)
C11 0.0323(15) 0.0239(14) 0.0272(14) -0.0064(11) 0.0052(12) -0.0120(12)
C12 0.0200(13) 0.0247(14) 0.0217(13) 0.0033(11) 0.0059(10) 0.0060(11)
C13 0.0226(14) 0.0330(15) 0.0234(14) -0.0011(12) 0.0005(11) 0.0006(12)
C14 0.0262(15) 0.0337(16) 0.0411(18) 0.0090(13) 0.0065(13) -0.0042(12)
C15 0.0332(16) 0.0489(19) 0.0283(16) 0.0174(14) 0.0100(13) 0.0039(14)
C16 0.0399(17) 0.0394(18) 0.0220(14) 0.0021(12) 0.0083(12) 0.0123(14)
C17 0.0300(15) 0.0257(14) 0.0240(14) 0.0014(11) 0.0051(11) 0.0069(12)
C18 0.0313(16) 0.0427(18) 0.0267(15) -0.0051(13) 0.0029(12) 0.0019(13)
C19 0.0276(14) 0.0327(15) 0.0204(13) 0.0040(12) 0.0005(11) 0.0003(12)
C20 0.0279(15) 0.0297(15) 0.0411(17) 0.0032(13) -0.0002(13) -0.0017(12)
C21 0.0191(12) 0.0191(12) 0.0202(13) -0.0031(10) 0.0014(10) -0.0002(10)
C22 0.0209(13) 0.0216(13) 0.0198(13) -0.0006(10) 0.0005(10) -0.0018(10)
C23 0.0197(13) 0.0356(15) 0.0220(14) -0.0050(12) 0.0041(10) -0.0030(11)
C24 0.0207(14) 0.0305(15) 0.0318(15) -0.0111(12) 0.0029(11) 0.0041(12)
C25 0.0262(14) 0.0210(14) 0.0401(17) -0.0036(12) 0.0011(12) 0.0036(11)
C26 0.0216(13) 0.0248(14) 0.0326(15) -0.0003(12) 0.0071(11) -0.0015(11)
C27 0.0251(13) 0.0158(12) 0.0173(12) -0.0013(10) 0.0042(10) -0.0033(10)
C28 0.0240(14) 0.0349(16) 0.0248(14) -0.0022(12) 0.0019(11) 0.0058(12)
C29 0.0323(16) 0.0467(19) 0.0271(16) 0.0005(13) -0.0052(12) 0.0143(14)
C30 0.0413(17) 0.0319(15) 0.0166(13) 0.0005(11) -0.0014(12) 0.0044(13)
C31 0.0297(14) 0.0242(14) 0.0195(13) -0.0008(11) 0.0057(11) 0.0002(11)
C32 0.0218(13) 0.0216(13) 0.0209(13) 0.0014(10) 0.0005(10) 0.0003(10)
C33 0.0179(12) 0.0158(12) 0.0220(13) -0.0012(10) 0.0026(10) 0.0016(10)
C34 0.0312(15) 0.0313(15) 0.0233(14) -0.0007(12) 0.0078(12) -0.0053(12)
C35 0.0352(16) 0.0297(15) 0.0353(17) -0.0029(13) 0.0130(13) -0.0117(13)
C36 0.0196(13) 0.0238(14) 0.0368(16) -0.0055(12) 0.0038(12) -0.0011(11)
C37 0.0302(15) 0.0281(14) 0.0229(14) -0.0040(11) -0.0005(11) -0.0034(12)
C38 0.0324(15) 0.0269(14) 0.0221(14) 0.0016(11) 0.0045(11) -0.0068(12)
O1 0.0348(11) 0.0270(10) 0.0295(10) 0.0063(8) 0.0094(9) 0.0041(8)
O2 0.0228(10) 0.0288(10) 0.0277(10) 0.0043(8) 0.0100(8) 0.0017(8)
O3 0.0261(10) 0.0582(14) 0.0234(10) 0.0086(9) 0.0052(8) 0.0183(10)
O4 0.0503(13) 0.0226(10) 0.0427(12) 0.0085(9) 0.0240(10) 0.0106(9)
Si1 0.0217(4) 0.0265(4) 0.0205(4) 0.0001(3) 0.0030(3) -0.0001(3)
S1 0.0283(4) 0.0278(4) 0.0212(3) 0.0075(3) 0.0094(3) 0.0103(3)
Co1 0.02362(19) 0.01720(18) 0.01698(18) -0.00049(14) 0.00338(14) -0.00091(14)
P1 0.0192(3) 0.0169(3) 0.0173(3) -0.0007(3) 0.0031(3) -0.0001(3)

loop_
_atom_type_symbol
_atom_type_description
_atom_type_scat_dispersion_real
_atom_type_scat_dispersion_imag
_atom_type_scat_source
C C 0.0033 0.0016 'International Tables Vol C Tables 4.2.6.8 and 6.1.1.4'
H H 0.0000 0.0000 'International Tables Vol C Tables 4.2.6.8 and 6.1.1.4'
O O 0.0106 0.0060 'International Tables Vol C Tables 4.2.6.8 and 6.1.1.4'
Si Si 0.0817 0.0704 'International Tables Vol C Tables 4.2.6.8 and 6.1.1.4'
S S 0.1246 0.1234 'International Tables Vol C Tables 4.2.6.8 and 6.1.1.4'
Co Co 0.3494 0.9721 'International Tables Vol C Tables 4.2.6.8 and 6.1.1.4'
P P 0.1023 0.0942 'International Tables Vol C Tables 4.2.6.8 and 6.1.1.4'

loop_
_geom_angle_atom_site_label_1
_geom_angle_atom_site_label_2
_geom_angle_atom_site_label_3
_geom_angle
C2 C1 S1 121.0(2)
C2 C1 Co1 102.09(18)
S1 C1 Co1 135.58(15)
C1 C2 C3 100.2(2)
C1 C2 Si1 137.3(2)
C3 C2 Si1 122.32(17)
C4 C3 C2 114.6(2)
C4 C3 Co1 113.72(18)
C2 C3 Co1 90.55(15)
C4 C3 H3 112.1
C2 C3 H3 112.1
Co1 C3 H3 112.1
O1 C4 O2 122.3(2)
O1 C4 C3 125.8(2)
O2 C4 C3 111.9(2)
O2 C5 C6 109.6(2)
O2 C5 H5A 109.8
C6 C5 H5A 109.8
O2 C5 H5B 109.8
C6 C5 H5B 109.8
H5A C5 H5B 108.2
C5 C6 H6A 109.5
C5 C6 H6B 109.5
H6A C6 H6B 109.5
C5 C6 H6C 109.5
H6A C6 H6C 109.5
H6B C6 H6C 109.5
C11 C7 C8 107.7(2)
C11 C7 Co1 71.36(15)
C8 C7 Co1 70.35(15)
C11 C7 H7 126.2
C8 C7 H7 126.2
Co1 C7 H7 123.8
C9 C8 C7 108.3(2)
C9 C8 Co1 71.26(15)
C7 C8 Co1 69.80(14)
C9 C8 H8 125.8
C7 C8 H8 125.8
Co1 C8 H8 124.7
C8 C9 C10 107.8(2)
C8 C9 Co1 69.56(14)
C10 C9 Co1 70.39(15)
C8 C9 H9 126.1
C10 C9 H9 126.1
Co1 C9 H9 125.5
C11 C10 C9 108.0(2)
C11 C10 Co1 70.43(15)
C9 C10 Co1 70.10(15)
C11 C10 H10 126.0
C9 C10 H10 126.0
Co1 C10 H10 125.1
C10 C11 C7 108.2(2)
C10 C11 Co1 70.62(15)
C7 C11 Co1 69.02(15)
C10 C11 H11 125.9
C7 C11 H11 125.9
Co1 C11 H11 126.0
C13 C12 C17 121.3(2)
C13 C12 S1 118.86(19)
C17 C12 S1 119.6(2)
C14 C13 C12 119.4(3)
C14 C13 H13 120.3
C12 C13 H13 120.3
C13 C14 C15 119.7(3)
C13 C14 H14 120.1
C15 C14 H14 120.1
C16 C15 C14 120.6(3)
C16 C15 H15 119.7
C14 C15 H15 119.7
C15 C16 C17 120.1(3)
C15 C16 H16 119.9
C17 C16 H16 119.9
C12 C17 C16 118.8(3)
C12 C17 H17 120.6
C16 C17 H17 120.6
Si1 C18 H18A 109.5
Si1 C18 H18B 109.5
H18A C18 H18B 109.5
Si1 C18 H18C 109.5
H18A C18 H18C 109.5
H18B C18 H18C 109.5
Si1 C19 H19A 109.5
Si1 C19 H19B 109.5
H19A C19 H19B 109.5
Si1 C19 H19C 109.5
H19A C19 H19C 109.5
H19B C19 H19C 109.5
Si1 C20 H20A 109.5
Si1 C20 H20B 109.5
H20A C20 H20B 109.5
Si1 C20 H20C 109.5
H20A C20 H20C 109.5
H20B C20 H20C 109.5
C22 C21 C26 119.1(2)
C22 C21 P1 120.77(19)
C26 C21 P1 119.92(19)
C23 C22 C21 119.7(2)
C23 C22 H22 120.1
C21 C22 H22 120.1
C24 C23 C22 120.7(2)
C24 C23 H23 119.7
C22 C23 H23 119.7
C25 C24 C23 119.7(2)
C25 C24 H24 120.1
C23 C24 H24 120.1
C24 C25 C26 120.2(3)
C24 C25 H25 119.9
C26 C25 H25 119.9
C25 C26 C21 120.5(2)
C25 C26 H26 119.8
C21 C26 H26 119.8
C28 C27 C32 118.2(2)
C28 C27 P1 122.87(19)
C32 C27 P1 118.54(19)
C27 C28 C29 120.6(2)
C27 C28 H28 119.7
C29 C28 H28 119.7
C30 C29 C28 120.8(3)
C30 C29 H29 119.6
C28 C29 H29 119.6
C29 C30 C31 119.3(2)
C29 C30 H30 120.3
C31 C30 H30 120.3
C32 C31 C30 120.0(2)
C32 C31 H31 120.0
C30 C31 H31 120.0
C31 C32 C27 121.0(2)
C31 C32 H32 119.5
C27 C32 H32 119.5
C34 C33 C38 117.7(2)
C34 C33 P1 122.53(19)
C38 C33 P1 118.92(18)
C35 C34 C33 120.5(2)
C35 C34 H34 119.7
C33 C34 H34 119.7
C36 C35 C34 120.6(3)
C36 C35 H35 119.7
C34 C35 H35 119.7
C37 C36 C35 119.4(2)
C37 C36 H36 120.3
C35 C36 H36 120.3
C38 C37 C36 120.3(2)
C38 C37 H37 119.9
C36 C37 H37 119.9
C37 C38 C33 121.5(2)
C37 C38 H38 119.3
C33 C38 H38 119.3
C4 O2 C5 117.3(2)
C19 Si1 C20 110.56(13)
C19 Si1 C18 109.64(13)
C20 Si1 C18 105.26(13)
C19 Si1 C2 111.63(11)
C20 Si1 C2 112.70(12)
C18 Si1 C2 106.75(12)
O4 S1 O3 117.36(12)
O4 S1 C1 108.83(12)
O3 S1 C1 109.53(12)
O4 S1 C12 106.30(12)
O3 S1 C12 106.18(12)
C1 S1 C12 108.27(11)
C1 Co1 C3 67.11(10)
C1 Co1 C7 103.94(11)
C3 Co1 C7 99.45(11)
C1 Co1 C8 95.58(11)
C3 Co1 C8 132.55(11)
C7 Co1 C8 39.86(11)
C1 Co1 C9 121.98(11)
C3 Co1 C9 163.98(10)
C7 Co1 C9 66.34(11)
C8 Co1 C9 39.18(10)
C1 Co1 C10 160.76(10)
C3 Co1 C10 129.29(10)
C7 Co1 C10 66.23(11)
C8 Co1 C10 66.09(11)
C9 Co1 C10 39.52(10)
C1 Co1 C11 140.33(10)
C3 Co1 C11 98.60(10)
C7 Co1 C11 39.62(11)
C8 Co1 C11 66.23(11)
C9 Co1 C11 65.86(11)
C10 Co1 C11 38.95(10)
C1 Co1 P1 97.85(7)
C3 Co1 P1 92.62(8)
C7 Co1 P1 157.83(8)
C8 Co1 P1 134.43(8)
C9 Co1 P1 98.64(8)
C10 Co1 P1 91.75(7)
C11 Co1 P1 120.33(8)
C27 P1 C21 104.41(11)
C27 P1 C33 103.80(11)
C21 P1 C33 97.68(11)
C27 P1 Co1 110.57(8)
C21 P1 Co1 114.67(8)
C33 P1 Co1 123.48(8)

loop_
_geom_bond_atom_site_label_1
_geom_bond_atom_site_label_2
_geom_bond_distance
C1 C2 1.342(3)
C1 S1 1.761(3)
C1 Co1 1.933(3)
C2 C3 1.530(3)
C2 Si1 1.890(3)
C3 C4 1.464(4)
C3 Co1 2.055(3)
C3 H3 0.9800
C4 O1 1.216(3)
C4 O2 1.351(3)
C5 O2 1.449(3)
C5 C6 1.508(4)
C5 H5A 0.9700
C5 H5B 0.9700
C6 H6A 0.9600
C6 H6B 0.9600
C6 H6C 0.9600
C7 C11 1.415(4)
C7 C8 1.415(4)
C7 Co1 2.072(3)
C7 H7 0.9300
C8 C9 1.402(4)
C8 Co1 2.079(3)
C8 H8 0.9300
C9 C10 1.422(4)
C9 Co1 2.102(3)
C9 H9 0.9300
C10 C11 1.403(4)
C10 Co1 2.105(3)
C10 H10 0.9300
C11 Co1 2.103(3)
C11 H11 0.9300
C12 C13 1.383(4)
C12 C17 1.381(4)
C12 S1 1.779(3)
C13 C14 1.381(4)
C13 H13 0.9300
C14 C15 1.382(4)
C14 H14 0.9300
C15 C16 1.377(4)
C15 H15 0.9300
C16 C17 1.389(4)
C16 H16 0.9300
C17 H17 0.9300
C18 Si1 1.872(3)
C18 H18A 0.9600
C18 H18B 0.9600
C18 H18C 0.9600
C19 Si1 1.856(3)
C19 H19A 0.9600
C19 H19B 0.9600
C19 H19C 0.9600
C20 Si1 1.863(3)
C20 H20A 0.9600
C20 H20B 0.9600
C20 H20C 0.9600
C21 C22 1.388(3)
C21 C26 1.392(3)
C21 P1 1.834(2)
C22 C23 1.389(3)
C22 H22 0.9300
C23 C24 1.379(4)
C23 H23 0.9300
C24 C25 1.376(4)
C24 H24 0.9300
C25 C26 1.381(4)
C25 H25 0.9300
C26 H26 0.9300
C27 C28 1.382(3)
C27 C32 1.399(3)
C27 P1 1.825(2)
C28 C29 1.386(4)
C28 H28 0.9300
C29 C30 1.379(4)
C29 H29 0.9300
C30 C31 1.383(4)
C30 H30 0.9300
C31 C32 1.381(3)
C31 H31 0.9300
C32 H32 0.9300
C33 C34 1.390(3)
C33 C38 1.394(3)
C33 P1 1.841(2)
C34 C35 1.387(4)
C34 H34 0.9300
C35 C36 1.381(4)
C35 H35 0.9300
C36 C37 1.371(4)
C36 H36 0.9300
C37 C38 1.376(4)
C37 H37 0.9300
C38 H38 0.9300
O3 S1 1.449(2)
O4 S1 1.445(2)
Co1 P1 2.1993(9)
